data_4513048
loop_
_publ_author_name
'Medishetty, Raghavender'
'Bai, Zhaozhi'
'Yang, Hui'
'Wong, Ming Wah'
'Vittal, Jagadese J.'

_publ_section_title
;
 Influence of Fluorine Substitution on the Unusual Solid-State [2 + 2]
 Photo-Cycloaddition Reaction between an Olefin and an Aromatic Ring
;
_journal_issue 8
_journal_name_full 'Crystal Growth &amp; Design'
_journal_page_first 4055
_journal_paper_doi 10.1021/acs.cgd.5b00664
_journal_volume 15
_journal_year 2015
_chemical_formula_sum 'C58 H48 F2 N2 O8 Zn2'
_chemical_formula_weight 1069.72
_chemical_name_systematic
; 
 ? 
;
_space_group_crystal_system monoclinic
_space_group_IT_number 14
_space_group_name_Hall '-P 2ybc'
_space_group_name_H-M_alt 'P 1 21/c 1'
_symmetry_space_group_name_Hall '-P 2ybc'
_symmetry_space_group_name_H-M 'P 1 21/c 1'
_atom_sites_solution_hydrogens geom
_audit_creation_method SHELXL-2014
_cell_angle_alpha 90
_cell_angle_beta 105.476(2)
_cell_angle_gamma 90
_cell_formula_units_Z 4
_cell_length_a 25.8026(13)
_cell_length_b 12.3472(5)
_cell_length_c 15.9123(7)
_cell_measurement_reflns_used 9924
_cell_measurement_temperature 100(2)
_cell_measurement_theta_max 27.33
_cell_measurement_theta_min 2.39
_cell_volume 4885.7(4)
_computing_cell_refinement 'Bruker SAINT'
_computing_data_collection 'Bruker APEX2'
_computing_data_reduction 'Bruker SAINT'
_computing_molecular_graphics 'Bruker SHELXTL'
_computing_publication_material 'Bruker SHELXTL'
_computing_structure_refinement 'SHELXL-2014 (Sheldrick, 2014)'
_computing_structure_solution 'SHELXS-97 (Sheldrick 2008)'
_diffrn_ambient_temperature 100(2)
_diffrn_measured_fraction_theta_full 1.000
_diffrn_measured_fraction_theta_max 1.000
_diffrn_measurement_device_type 'Bruker D8 Venture'
_diffrn_measurement_method '\f and \w scans'
_diffrn_radiation_type MoK\a
_diffrn_radiation_wavelength 0.71073
_diffrn_reflns_av_R_equivalents 0.0641
_diffrn_reflns_av_unetI/netI 0.0387
_diffrn_reflns_laue_measured_fraction_full 1.000
_diffrn_reflns_laue_measured_fraction_max 1.000
_diffrn_reflns_limit_h_max 33
_diffrn_reflns_limit_h_min -33
_diffrn_reflns_limit_k_max 16
_diffrn_reflns_limit_k_min -16
_diffrn_reflns_limit_l_max 20
_diffrn_reflns_limit_l_min -20
_diffrn_reflns_number 93145
_diffrn_reflns_point_group_measured_fraction_full 1.000
_diffrn_reflns_point_group_measured_fraction_max 1.000
_diffrn_reflns_theta_full 25.242
_diffrn_reflns_theta_max 27.498
_diffrn_reflns_theta_min 2.118
_exptl_absorpt_coefficient_mu 1.050
_exptl_absorpt_correction_T_max 0.7457
_exptl_absorpt_correction_T_min 0.6683
_exptl_absorpt_correction_type multi-scan
_exptl_absorpt_process_details 'SADABS (Sheldrick, 2011)'
_exptl_crystal_colour Colourless
_exptl_crystal_density_diffrn 1.454
_exptl_crystal_density_meas ?
_exptl_crystal_density_method 'Not Measured'
_exptl_crystal_description Block
_exptl_crystal_F_000 2208
_exptl_crystal_size_max 0.48
_exptl_crystal_size_mid 0.24
_exptl_crystal_size_min 0.12
_refine_diff_density_max 0.588
_refine_diff_density_min -0.426
_refine_diff_density_rms 0.074
_refine_ls_extinction_method none
_refine_ls_goodness_of_fit_ref 1.095
_refine_ls_hydrogen_treatment constr
_refine_ls_matrix_type full
_refine_ls_number_parameters 712
_refine_ls_number_reflns 11218
_refine_ls_number_restraints 268
_refine_ls_restrained_S_all 1.087
_refine_ls_R_factor_all 0.0660
_refine_ls_R_factor_gt 0.0420
_refine_ls_shift/su_max 0.001
_refine_ls_shift/su_mean 0.000
_refine_ls_structure_factor_coef Fsqd
_refine_ls_weighting_details 'w=1/[\s^2^(Fo^2^)+(0.0319P)^2^+4.6400P] where P=(Fo^2^+2Fc^2^)/3'
_refine_ls_weighting_scheme calc
_refine_ls_wR_factor_gt 0.0850
_refine_ls_wR_factor_ref 0.0915
_reflns_Friedel_coverage 0.000
_reflns_number_gt 8638
_reflns_number_total 11218
_reflns_threshold_expression 'I > 2\s(I)'
_cod_data_source_file cg5b00664_si_005.cif
_cod_data_source_block d504nc
_cod_depositor_comments
;
The following automatic conversions were performed:

'_exptl_absorpt_correction_type' value 'Multi-scan' changed to
'multi-scan' according to
/usr/data/users/saulius/crontab/automatic-downloads/rss-feeds/ACS/lib/dictionaries/cif_core.dic
dictionary named 'cif_core.dic' version 2.4.2 from 2011-04-26.

'_exptl_crystal_density_meas' value 'Not Measured' was changed to '?'
- the value is perceived as not measured.

Automatic conversion script
Id: cif_fix_values 3271 2015-04-21 07:52:19Z andrius 

 Adding full bibliography for 4513046--4513050.cif.
;
_cod_database_code 4513048
_shelx_space_group_comment
; 
The symmetry employed for this shelxl refinement is uniquely defined 
by the following loop, which should always be used as a source of 
symmetry information in preference to the above space-group names. 
They are only intended as comments. 
;
_shelxl_version_number 2014-3

loop_
_space_group_symop_operation_xyz
'x, y, z'
'-x, y+1/2, -z+1/2'
'-x, -y, -z'
'x, -y-1/2, z-1/2'

loop_
_atom_site_label
_atom_site_type_symbol
_atom_site_fract_x
_atom_site_fract_y
_atom_site_fract_z
_atom_site_U_iso_or_equiv
_atom_site_adp_type
_atom_site_occupancy
_atom_site_site_symmetry_order
_atom_site_calc_flag
_atom_site_refinement_flags_posn
_atom_site_refinement_flags_adp
_atom_site_refinement_flags_occupancy
_atom_site_disorder_assembly
_atom_site_disorder_group
Zn1 Zn 0.69435(2) 0.78736(2) -0.13600(2) 0.01578(7) Uani 1 1 d . . . . .
Zn2 Zn 0.77679(2) 0.74340(2) 0.06912(2) 0.02126(8) Uani 1 1 d . . . . .
F1 F 0.38305(5) 0.83954(12) -0.60393(9) 0.0275(3) Uani 1 1 d . . . . .
F2 F 1.0792(3) 0.8587(5) 0.5260(4) 0.0514(16) Uani 0.5 1 d . . P . .
F3 F 0.9230(4) 1.1949(9) 0.4846(8) 0.148(5) Uani 0.5 1 d . . P . .
O1 O 0.76086(6) 0.86342(12) -0.14136(10) 0.0204(3) Uani 1 1 d . . . . .
O2 O 0.81122(7) 0.82105(15) -0.00802(11) 0.0295(4) Uani 1 1 d . . . . .
O3 O 0.66372(7) 0.87007(14) -0.05811(10) 0.0253(4) Uani 1 1 d . . . . .
O4 O 0.71180(7) 0.82682(14) 0.07646(11) 0.0255(4) Uani 1 1 d . . . . .
O5 O 0.71810(6) 0.63907(12) -0.12550(10) 0.0215(4) Uani 1 1 d . . . . .
O6 O 0.63746(6) 0.60789(13) -0.10577(11) 0.0227(4) Uani 1 1 d . . . . .
O7 O 0.83352(7) 0.58321(14) 0.06386(12) 0.0304(4) Uani 1 1 d . . . . .
O8 O 0.75353(6) 0.59556(13) 0.08756(10) 0.0226(4) Uani 1 1 d . . . . .
N1 N 0.64386(7) 0.82965(14) -0.25192(11) 0.0153(4) Uani 1 1 d . . . . .
C1 C 0.66326(9) 0.86414(18) -0.31770(14) 0.0184(5) Uani 1 1 d . . . . .
H1 H 0.7010 0.8622 -0.3104 0.022 Uiso 1 1 calc R U . . .
C2 C 0.63066(9) 0.90224(18) -0.39543(14) 0.0180(5) Uani 1 1 d . . . . .
H2 H 0.6460 0.9243 -0.4407 0.022 Uiso 1 1 calc R U . . .
C3 C 0.57534(9) 0.90831(17) -0.40753(14) 0.0158(4) Uani 1 1 d . . . . .
C4 C 0.55535(9) 0.86931(18) -0.34002(15) 0.0182(5) Uani 1 1 d . . . . .
H4 H 0.5177 0.8692 -0.3461 0.022 Uiso 1 1 calc R U . . .
C5 C 0.59018(9) 0.83095(18) -0.26440(14) 0.0172(5) Uani 1 1 d . . . . .
H5 H 0.5757 0.8044 -0.2194 0.021 Uiso 1 1 calc R U . . .
C6 C 0.54097(9) 0.96319(17) -0.48740(14) 0.0157(4) Uani 1 1 d . . . . .
H6 H 0.5609 0.9691 -0.5331 0.019 Uiso 1 1 calc R U . . .
C7 C 0.48313(8) 0.92213(18) -0.52806(14) 0.0164(5) Uani 1 1 d . . . . .
H7 H 0.4733 0.8664 -0.4894 0.020 Uiso 1 1 calc R U . . .
C8 C 0.46850(9) 0.88272(17) -0.62094(14) 0.0172(5) Uani 1 1 d . . . . .
C9 C 0.50210(9) 0.88652(18) -0.67657(15) 0.0190(5) Uani 1 1 d . . . . .
H9 H 0.5381 0.9110 -0.6548 0.023 Uiso 1 1 calc R U . . .
C10 C 0.48371(9) 0.85503(18) -0.76317(15) 0.0214(5) Uani 1 1 d . . . . .
H10 H 0.5073 0.8579 -0.7999 0.026 Uiso 1 1 calc R U . . .
C11 C 0.43139(10) 0.8194(2) -0.79643(16) 0.0249(5) Uani 1 1 d . . . . .
H11 H 0.4189 0.7990 -0.8560 0.030 Uiso 1 1 calc R U . . .
C12 C 0.39714(10) 0.8138(2) -0.74225(16) 0.0258(5) Uani 1 1 d . . . . .
H12 H 0.3612 0.7888 -0.7637 0.031 Uiso 1 1 calc R U . . .
C13 C 0.41674(9) 0.84530(19) -0.65706(15) 0.0214(5) Uani 1 1 d . . . . .
N2 N 0.8238(4) 0.7887(6) 0.1835(6) 0.023(3) Uiso 0.5 1 d . . P A -1
C14 C 0.8787(2) 0.7840(5) 0.2049(4) 0.0243(13) Uiso 0.5 1 d . . P A -1
H14 H 0.8950 0.7587 0.1617 0.029 Uiso 0.5 1 calc R U P A -1
C15 C 0.9123(2) 0.8132(5) 0.2849(4) 0.0283(12) Uiso 0.5 1 d . . P A -1
H15 H 0.9502 0.8110 0.2943 0.034 Uiso 0.5 1 calc R U P A -1
C16 C 0.8900(2) 0.8460(5) 0.3517(4) 0.0288(13) Uiso 0.5 1 d . . P A -1
C17 C 0.8334(4) 0.8500(7) 0.3304(6) 0.025(3) Uiso 0.5 1 d . . P A -1
H17 H 0.8161 0.8728 0.3731 0.031 Uiso 0.5 1 calc R U P A -1
C18 C 0.8020(4) 0.8206(7) 0.2466(6) 0.016(3) Uiso 0.5 1 d . . P A -1
H18 H 0.7639 0.8236 0.2347 0.019 Uiso 0.5 1 calc R U P A -1
C19 C 0.9203(2) 0.8786(5) 0.4408(4) 0.0337(12) Uiso 0.5 1 d . . P A -1
H19 H 0.9003 0.8983 0.4808 0.040 Uiso 0.5 1 calc R U P A -1
C20 C 0.9737(5) 0.8821(10) 0.4685(8) 0.098(4) Uiso 0.5 1 d . . P A -1
H20 H 0.9955 0.8400 0.4414 0.118 Uiso 0.5 1 calc R U P A -1
C21 C 1.0007(3) 0.9622(6) 0.5516(5) 0.0533(17) Uiso 0.5 1 d . . P A -1
C22 C 1.0616(3) 0.9306(6) 0.5863(5) 0.0596(19) Uiso 0.5 1 d . . P A -1
C23 C 1.0810(3) 0.8754(6) 0.6723(4) 0.0459(15) Uiso 0.5 1 d . . P A -1
H23 H 1.1148 0.8393 0.6871 0.055 Uiso 0.5 1 calc R U P A -1
C24 C 1.0507(3) 0.8772(7) 0.7282(6) 0.067(2) Uiso 0.5 1 d . . P A -1
H24 H 1.0661 0.8560 0.7870 0.081 Uiso 0.5 1 calc R U P A -1
C25 C 0.9953(3) 0.9104(7) 0.7021(5) 0.0570(19) Uiso 0.5 1 d . . P A -1
H25 H 0.9750 0.9093 0.7438 0.068 Uiso 0.5 1 calc R U P A -1
C26 C 0.9715(3) 0.9432(6) 0.6197(4) 0.0496(16) Uiso 0.5 1 d . . P A -1
H26 H 0.9337 0.9548 0.6041 0.060 Uiso 0.5 1 calc R U P A -1
N3 N 1.1743(3) 1.1974(6) 0.8102(5) 0.018(2) Uiso 0.5 1 d . U P A -1
C27 C 1.1224(3) 1.1795(5) 0.8012(4) 0.0325(16) Uiso 0.5 1 d . U P A -1
H27 H 1.1072 1.1963 0.8478 0.039 Uiso 0.5 1 calc R U P A -1
C28 C 1.0903(3) 1.1370(5) 0.7253(4) 0.0387(14) Uiso 0.5 1 d . U P A -1
H28 H 1.0531 1.1260 0.7193 0.046 Uiso 0.5 1 calc R U P A -1
C29 C 1.1124(2) 1.1100(6) 0.6570(4) 0.0323(14) Uiso 0.5 1 d . U P A -1
C30 C 1.1651(4) 1.1307(7) 0.6664(6) 0.026(3) Uiso 0.5 1 d . U P A -1
H30 H 1.1810 1.1169 0.6201 0.032 Uiso 0.5 1 calc R U P A -1
C31 C 1.1942(4) 1.1710(8) 0.7421(6) 0.023(3) Uiso 0.5 1 d . U P A -1
H31 H 1.2315 1.1819 0.7488 0.028 Uiso 0.5 1 calc R U P A -1
C32 C 1.0790(3) 1.0550(5) 0.5751(4) 0.0436(15) Uiso 0.5 1 d . . P A -1
H32 H 1.0979 1.0596 0.5279 0.052 Uiso 0.5 1 calc R U P A -1
C33 C 1.0232(2) 1.0805(5) 0.5405(4) 0.0223(12) Uiso 0.5 1 d . . P A -1
H33 H 1.0126 1.1293 0.5832 0.027 Uiso 0.5 1 calc R U P A -1
C34 C 1.0012(2) 1.1328(5) 0.4466(4) 0.0357(13) Uiso 0.5 1 d . . P A -1
C35 C 0.9497(3) 1.1653(6) 0.4191(5) 0.0605(19) Uiso 0.5 1 d . . P A -1
C36 C 0.9268(6) 1.2065(11) 0.3389(9) 0.125(4) Uiso 0.5 1 d . . P A -1
H36 H 0.8921 1.2386 0.3246 0.149 Uiso 0.5 1 calc R U P A -1
C37 C 0.9565(5) 1.1995(11) 0.2793(9) 0.122(4) Uiso 0.5 1 d . . P A -1
H37 H 0.9416 1.2227 0.2209 0.147 Uiso 0.5 1 calc R U P A -1
C38 C 1.0084(4) 1.1581(9) 0.3048(7) 0.092(3) Uiso 0.5 1 d . . P A -1
H38 H 1.0295 1.1537 0.2642 0.110 Uiso 0.5 1 calc R U P A -1
C39 C 1.0282(3) 1.1245(6) 0.3866(5) 0.0512(17) Uiso 0.5 1 d . . P A -1
H39 H 1.0632 1.0935 0.4027 0.061 Uiso 0.5 1 calc R U P A -1
C40 C 0.80397(10) 0.8634(2) -0.08218(15) 0.0236(5) Uani 1 1 d . . . . .
C41 C 0.8540(3) 0.9101(7) -0.1039(6) 0.042(2) Uani 0.606(5) 1 d D U P B 2
C42 C 0.8484(5) 0.9771(11) -0.1756(7) 0.037(3) Uani 0.606(5) 1 d D U P B 2
H42 H 0.8137 0.9882 -0.2138 0.044 Uiso 0.606(5) 1 calc R U P B 2
C43 C 0.8922(4) 1.0284(11) -0.1932(7) 0.056(2) Uani 0.606(5) 1 d D U P B 2
H43 H 0.8882 1.0836 -0.2360 0.067 Uiso 0.606(5) 1 calc R U P B 2
C44 C 0.9454(3) 0.9915(8) -0.1410(5) 0.084(3) Uani 0.606(5) 1 d D U P B 2
C45 C 0.9505(2) 0.9224(6) -0.0721(5) 0.071(2) Uani 0.606(5) 1 d D U P B 2
H45 H 0.9853 0.9030 -0.0378 0.085 Uiso 0.606(5) 1 calc R U P B 2
C46 C 0.9056(2) 0.8801(5) -0.0516(4) 0.0499(15) Uani 0.606(5) 1 d D U P B 2
H46 H 0.9094 0.8321 -0.0037 0.060 Uiso 0.606(5) 1 calc R U P B 2
C47 C 0.9957(4) 1.0437(11) -0.1586(7) 0.134(5) Uani 0.606(5) 1 d . U P B 2
H47A H 0.9877 1.0658 -0.2199 0.202 Uiso 0.606(5) 1 calc R U P B 2
H47B H 1.0252 0.9912 -0.1460 0.202 Uiso 0.606(5) 1 calc R U P B 2
H47C H 1.0062 1.1074 -0.1211 0.202 Uiso 0.606(5) 1 calc R U P B 2
C41A C 0.8469(5) 0.9276(9) -0.0959(10) 0.041(3) Uani 0.394(5) 1 d D U P B 3
C42A C 0.8493(7) 0.9508(17) -0.1810(12) 0.042(4) Uani 0.394(5) 1 d D U P B 3
H42A H 0.8200 0.9318 -0.2291 0.050 Uiso 0.394(5) 1 calc R U P B 3
C43A C 0.8938(8) 1.0007(19) -0.1953(10) 0.079(6) Uani 0.394(5) 1 d D U P B 3
H43A H 0.8996 0.9981 -0.2517 0.095 Uiso 0.394(5) 1 calc R U P B 3
C44A C 0.9325(3) 1.0579(8) -0.1250(6) 0.047(2) Uani 0.394(5) 1 d D U P B 3
C45A C 0.9301(3) 1.0335(7) -0.0409(5) 0.044(2) Uani 0.394(5) 1 d D U P B 3
H45A H 0.9575 1.0591 0.0075 0.053 Uiso 0.394(5) 1 calc R U P B 3
C46A C 0.8884(3) 0.9722(6) -0.0270(4) 0.0333(18) Uani 0.394(5) 1 d D U P B 3
H46A H 0.8874 0.9591 0.0314 0.040 Uiso 0.394(5) 1 calc R U P B 3
C47A C 0.9808(5) 1.1191(10) -0.1405(10) 0.072(4) Uani 0.394(5) 1 d . U P B 3
H47D H 0.9757 1.1293 -0.2033 0.108 Uiso 0.394(5) 1 calc R U P B 3
H47E H 0.9839 1.1899 -0.1118 0.108 Uiso 0.394(5) 1 calc R U P B 3
H47F H 1.0137 1.0772 -0.1164 0.108 Uiso 0.394(5) 1 calc R U P B 3
C48 C 0.67358(9) 0.87423(18) 0.02354(15) 0.0186(5) Uani 1 1 d . . . . .
C49 C 0.63591(9) 0.94063(18) 0.05900(15) 0.0187(5) Uani 1 1 d . . . . .
C50 C 0.59884(10) 1.00748(19) 0.00328(16) 0.0243(5) Uani 1 1 d . . . . .
H50 H 0.5996 1.0149 -0.0558 0.029 Uiso 1 1 calc R U . . .
C51 C 0.56077(10) 1.0633(2) 0.03307(17) 0.0283(6) Uani 1 1 d . . . . .
H51 H 0.5360 1.1095 -0.0056 0.034 Uiso 1 1 calc R U . . .
C52 C 0.55820(10) 1.05266(19) 0.11893(17) 0.0253(5) Uani 1 1 d . . . . .
C53 C 0.59692(10) 0.9895(2) 0.17510(16) 0.0268(6) Uani 1 1 d . . . . .
H53 H 0.5969 0.9840 0.2346 0.032 Uiso 1 1 calc R U . . .
C54 C 0.63562(10) 0.9345(2) 0.14596(15) 0.0231(5) Uani 1 1 d . . . . .
H54 H 0.6620 0.8924 0.1856 0.028 Uiso 1 1 calc R U . . .
C55 C 0.51346(11) 1.1046(2) 0.14902(19) 0.0344(6) Uani 1 1 d . . . . .
H55A H 0.4871 1.0493 0.1535 0.052 Uiso 1 1 calc R U . . .
H55B H 0.4959 1.1600 0.1069 0.052 Uiso 1 1 calc R U . . .
H55C H 0.5283 1.1382 0.2062 0.052 Uiso 1 1 calc R U . . .
C56 C 0.68144(9) 0.57515(18) -0.11218(14) 0.0175(5) Uani 1 1 d . . . . .
C57 C 0.69554(9) 0.45723(18) -0.10492(14) 0.0186(5) Uani 1 1 d . . . . .
C58 C 0.73749(10) 0.4178(2) -0.13592(16) 0.0260(5) Uani 1 1 d . . . . .
H58 H 0.7573 0.4658 -0.1622 0.031 Uiso 1 1 calc R U . . .
C59 C 0.75036(11) 0.3085(2) -0.12852(18) 0.0331(6) Uani 1 1 d . . . . .
H59 H 0.7787 0.2822 -0.1508 0.040 Uiso 1 1 calc R U . . .
C60 C 0.72273(11) 0.2371(2) -0.08933(17) 0.0312(6) Uani 1 1 d . . . . .
C61 C 0.68194(11) 0.2773(2) -0.05680(16) 0.0276(6) Uani 1 1 d . . . . .
H61 H 0.6634 0.2300 -0.0278 0.033 Uiso 1 1 calc R U . . .
C62 C 0.66778(10) 0.38612(19) -0.06603(15) 0.0220(5) Uani 1 1 d . . . . .
H62 H 0.6387 0.4118 -0.0454 0.026 Uiso 1 1 calc R U . . .
C63 C 0.73649(14) 0.1178(2) -0.0834(2) 0.0482(8) Uani 1 1 d . . . . .
H63A H 0.7258 0.0856 -0.1418 0.072 Uiso 1 1 calc R U . . .
H63B H 0.7173 0.0817 -0.0458 0.072 Uiso 1 1 calc R U . . .
H63C H 0.7753 0.1088 -0.0587 0.072 Uiso 1 1 calc R U . . .
C64 C 0.79474(9) 0.53992(19) 0.08277(14) 0.0205(5) Uani 1 1 d . . . . .
C65 C 0.79431(10) 0.42140(19) 0.10226(15) 0.0229(5) Uani 1 1 d . . . . .
C66 C 0.83285(11) 0.3539(2) 0.08404(17) 0.0324(6) Uani 1 1 d . . . . .
H66 H 0.8597 0.3830 0.0597 0.039 Uiso 1 1 calc R U . . .
C67 C 0.83222(13) 0.2435(2) 0.10136(19) 0.0413(7) Uani 1 1 d . . . . .
H67 H 0.8587 0.1979 0.0884 0.050 Uiso 1 1 calc R U . . .
C68 C 0.79355(14) 0.1990(2) 0.13722(19) 0.0418(7) Uani 1 1 d . . . . .
C69 C 0.75556(12) 0.2670(2) 0.15531(18) 0.0377(7) Uani 1 1 d . . . . .
H69 H 0.7290 0.2380 0.1804 0.045 Uiso 1 1 calc R U . . .
C70 C 0.75539(11) 0.3766(2) 0.13752(16) 0.0284(6) Uani 1 1 d . . . . .
H70 H 0.7284 0.4217 0.1495 0.034 Uiso 1 1 calc R U . . .
C71 C 0.79301(18) 0.0784(3) 0.1550(2) 0.0663(11) Uani 1 1 d . . . . .
H71A H 0.8147 0.0635 0.2145 0.099 Uiso 1 1 calc R U . . .
H71B H 0.8080 0.0392 0.1134 0.099 Uiso 1 1 calc R U . . .
H71C H 0.7559 0.0546 0.1487 0.099 Uiso 1 1 calc R U . . .

loop_
_atom_site_aniso_label
_atom_site_aniso_U_11
_atom_site_aniso_U_22
_atom_site_aniso_U_33
_atom_site_aniso_U_23
_atom_site_aniso_U_13
_atom_site_aniso_U_12
Zn1 0.01685(13) 0.01663(13) 0.01356(13) 0.00048(10) 0.00356(10) 0.00344(10)
Zn2 0.02075(15) 0.02014(14) 0.02324(15) 0.00659(11) 0.00648(11) 0.00215(11)
F1 0.0196(7) 0.0359(8) 0.0286(8) -0.0063(6) 0.0094(6) -0.0036(6)
F2 0.026(2) 0.088(4) 0.043(2) -0.016(3) 0.0133(18) -0.011(3)
F3 0.072(6) 0.194(12) 0.190(10) 0.076(8) 0.057(6) 0.041(7)
O1 0.0199(9) 0.0184(8) 0.0212(8) 0.0009(7) 0.0029(7) -0.0012(6)
O2 0.0273(10) 0.0392(11) 0.0200(9) 0.0084(8) 0.0030(7) -0.0098(8)
O3 0.0267(9) 0.0292(9) 0.0205(9) -0.0045(7) 0.0072(7) 0.0087(7)
O4 0.0240(9) 0.0260(9) 0.0269(9) 0.0072(7) 0.0078(7) 0.0080(7)
O5 0.0203(8) 0.0177(8) 0.0276(9) 0.0069(7) 0.0086(7) 0.0030(7)
O6 0.0187(9) 0.0247(9) 0.0255(9) -0.0005(7) 0.0073(7) 0.0023(7)
O7 0.0312(10) 0.0254(9) 0.0387(11) 0.0016(8) 0.0165(9) -0.0005(8)
O8 0.0249(9) 0.0207(8) 0.0227(9) 0.0007(7) 0.0075(7) 0.0041(7)
N1 0.0171(9) 0.0141(9) 0.0149(9) 0.0004(7) 0.0048(7) 0.0022(7)
C1 0.0178(12) 0.0181(11) 0.0200(12) 0.0007(9) 0.0062(9) 0.0032(9)
C2 0.0200(12) 0.0183(11) 0.0174(11) 0.0008(9) 0.0080(9) 0.0026(9)
C3 0.0179(11) 0.0141(11) 0.0141(11) -0.0022(9) 0.0017(9) 0.0021(9)
C4 0.0150(11) 0.0187(11) 0.0212(12) 0.0008(9) 0.0054(9) 0.0017(9)
C5 0.0177(11) 0.0170(11) 0.0182(11) 0.0022(9) 0.0070(9) 0.0012(9)
C6 0.0175(11) 0.0143(10) 0.0150(11) 0.0011(9) 0.0040(9) 0.0019(9)
C7 0.0153(11) 0.0161(11) 0.0177(11) 0.0035(9) 0.0043(9) 0.0024(8)
C8 0.0188(12) 0.0119(10) 0.0196(11) 0.0004(9) 0.0026(9) 0.0019(9)
C9 0.0180(12) 0.0149(11) 0.0224(12) 0.0007(9) 0.0022(9) 0.0001(9)
C10 0.0266(13) 0.0183(11) 0.0200(12) 0.0015(10) 0.0075(10) 0.0002(9)
C11 0.0288(14) 0.0255(13) 0.0171(12) -0.0022(10) 0.0004(10) 0.0006(10)
C12 0.0203(12) 0.0290(14) 0.0244(13) -0.0035(11) -0.0004(10) -0.0015(10)
C13 0.0203(12) 0.0223(12) 0.0227(12) 0.0009(10) 0.0074(10) 0.0034(9)
C40 0.0246(13) 0.0252(13) 0.0208(12) -0.0003(10) 0.0058(10) -0.0070(10)
C41 0.028(3) 0.073(5) 0.024(4) 0.004(3) 0.006(3) -0.030(3)
C42 0.034(4) 0.045(6) 0.025(3) 0.009(3) -0.002(3) -0.018(3)
C43 0.054(4) 0.060(5) 0.055(5) 0.015(3) 0.019(4) -0.027(3)
C44 0.048(4) 0.132(7) 0.075(5) 0.005(5) 0.022(3) -0.049(5)
C45 0.025(3) 0.082(5) 0.102(5) 0.005(4) 0.012(3) -0.019(3)
C46 0.032(3) 0.051(3) 0.064(4) 0.013(3) 0.007(2) -0.011(2)
C47 0.077(6) 0.217(14) 0.119(8) -0.002(9) 0.043(6) -0.092(8)
C41A 0.027(5) 0.070(7) 0.023(5) 0.009(5) 0.002(4) -0.009(4)
C42A 0.044(6) 0.048(10) 0.035(5) 0.001(5) 0.014(5) -0.026(5)
C43A 0.067(8) 0.130(15) 0.034(6) 0.032(7) 0.002(6) -0.056(8)
C44A 0.025(4) 0.055(6) 0.063(5) 0.022(5) 0.013(4) -0.010(4)
C45A 0.029(4) 0.056(5) 0.049(4) -0.009(4) 0.012(3) -0.016(3)
C46A 0.027(4) 0.045(4) 0.030(3) -0.004(3) 0.012(3) -0.004(3)
C47A 0.044(6) 0.087(9) 0.091(9) 0.025(7) 0.027(6) -0.021(6)
C48 0.0209(12) 0.0143(11) 0.0213(12) 0.0002(9) 0.0071(10) -0.0008(9)
C49 0.0218(12) 0.0157(11) 0.0194(11) -0.0019(9) 0.0069(9) 0.0000(9)
C50 0.0323(14) 0.0226(12) 0.0208(12) 0.0024(10) 0.0118(11) 0.0052(10)
C51 0.0330(15) 0.0224(13) 0.0326(14) 0.0073(11) 0.0140(12) 0.0083(11)
C52 0.0309(14) 0.0167(12) 0.0335(14) -0.0066(11) 0.0175(12) -0.0047(10)
C53 0.0320(14) 0.0321(14) 0.0189(12) -0.0053(11) 0.0115(11) -0.0063(11)
C54 0.0236(13) 0.0265(13) 0.0186(12) 0.0017(10) 0.0048(10) -0.0006(10)
C55 0.0406(16) 0.0236(13) 0.0484(17) -0.0075(12) 0.0284(14) -0.0006(12)
C56 0.0196(12) 0.0207(12) 0.0109(10) 0.0011(9) 0.0021(9) 0.0001(9)
C57 0.0218(12) 0.0178(11) 0.0138(11) 0.0007(9) 0.0004(9) -0.0003(9)
C58 0.0296(14) 0.0215(13) 0.0288(14) 0.0016(11) 0.0110(11) 0.0010(10)
C59 0.0339(15) 0.0267(14) 0.0382(16) -0.0053(12) 0.0091(12) 0.0094(11)
C60 0.0420(16) 0.0153(12) 0.0291(14) -0.0033(10) -0.0029(12) 0.0003(11)
C61 0.0334(14) 0.0206(13) 0.0235(13) 0.0002(10) -0.0019(11) -0.0097(11)
C62 0.0238(13) 0.0227(12) 0.0171(12) -0.0019(10) 0.0015(10) -0.0044(10)
C63 0.062(2) 0.0184(14) 0.055(2) -0.0032(13) -0.0014(16) 0.0052(14)
C64 0.0250(13) 0.0215(12) 0.0136(11) -0.0014(9) 0.0026(9) 0.0013(10)
C65 0.0303(14) 0.0193(12) 0.0156(11) -0.0003(10) 0.0002(10) 0.0017(10)
C66 0.0378(16) 0.0280(14) 0.0313(14) -0.0001(12) 0.0091(12) 0.0058(12)
C67 0.0524(19) 0.0275(14) 0.0384(17) -0.0016(13) 0.0026(14) 0.0157(13)
C68 0.063(2) 0.0251(15) 0.0297(15) 0.0053(12) -0.0015(14) -0.0006(14)
C69 0.0486(18) 0.0312(16) 0.0296(15) 0.0065(12) 0.0038(13) -0.0089(13)
C70 0.0335(15) 0.0262(14) 0.0221(13) 0.0026(11) 0.0014(11) -0.0019(11)
C71 0.106(3) 0.0256(17) 0.060(2) 0.0116(16) 0.010(2) 0.0009(18)

loop_
_atom_type_symbol
_atom_type_description
_atom_type_scat_dispersion_real
_atom_type_scat_dispersion_imag
_atom_type_scat_source
C C 0.0033 0.0016 'International Tables Vol C Tables 4.2.6.8 and 6.1.1.4'
H H 0.0000 0.0000 'International Tables Vol C Tables 4.2.6.8 and 6.1.1.4'
N N 0.0061 0.0033 'International Tables Vol C Tables 4.2.6.8 and 6.1.1.4'
O O 0.0106 0.0060 'International Tables Vol C Tables 4.2.6.8 and 6.1.1.4'
F F 0.0171 0.0103 'International Tables Vol C Tables 4.2.6.8 and 6.1.1.4'
Zn Zn 0.2839 1.4301 'International Tables Vol C Tables 4.2.6.8 and 6.1.1.4'

loop_
_geom_angle_atom_site_label_1
_geom_angle_atom_site_label_2
_geom_angle_atom_site_label_3
_geom_angle
_geom_angle_site_symmetry_1
_geom_angle_site_symmetry_3
O5 Zn1 O3 128.55(7) . .
O5 Zn1 O1 101.28(6) . .
O3 Zn1 O1 106.56(7) . .
O5 Zn1 N1 115.96(7) . .
O3 Zn1 N1 100.05(7) . .
O1 Zn1 N1 101.14(7) . .
O2 Zn2 O8 139.36(7) . .
O2 Zn2 N2 99.8(2) . .
O8 Zn2 N2 105.2(2) . .
O2 Zn2 O4 108.30(7) . .
O8 Zn2 O4 100.10(7) . .
N2 Zn2 O4 96.8(3) . .
O2 Zn2 O7 89.93(7) . .
O8 Zn2 O7 58.02(6) . .
N2 Zn2 O7 92.0(2) . .
O4 Zn2 O7 157.99(6) . .
O2 Zn2 C64 115.78(8) . .
O8 Zn2 C64 29.56(7) . .
N2 Zn2 C64 98.5(2) . .
O4 Zn2 C64 129.66(7) . .
O7 Zn2 C64 28.50(6) . .
F3 F2 C22 136.9(17) 3_776 .
F2 F3 C35 66.4(14) 3_776 .
C40 O1 Zn1 125.08(15) . .
C40 O2 Zn2 144.75(16) . .
C48 O3 Zn1 132.92(15) . .
C48 O4 Zn2 136.17(15) . .
C56 O5 Zn1 111.43(14) . .
C64 O7 Zn2 79.25(13) . .
C64 O8 Zn2 101.36(14) . .
C1 N1 C5 117.63(19) . .
C1 N1 Zn1 120.58(15) . .
C5 N1 Zn1 121.66(14) . .
N1 C1 C2 122.8(2) . .
C1 C2 C3 120.0(2) . .
C2 C3 C4 116.8(2) . .
C2 C3 C6 119.58(19) . .
C4 C3 C6 123.41(19) . .
C5 C4 C3 120.1(2) . .
N1 C5 C4 122.6(2) . .
C3 C6 C7 119.47(18) . .
C3 C6 C7 115.92(17) . 3_674
C7 C6 C7 89.03(16) . 3_674
C8 C7 C6 118.57(18) . .
C8 C7 C6 115.67(18) . 3_674
C6 C7 C6 90.97(16) . 3_674
C13 C8 C9 116.2(2) . .
C13 C8 C7 118.5(2) . .
C9 C8 C7 125.2(2) . .
C10 C9 C8 121.0(2) . .
C11 C10 C9 120.6(2) . .
C10 C11 C12 119.7(2) . .
C13 C12 C11 118.1(2) . .
F1 C13 C12 118.0(2) . .
F1 C13 C8 117.6(2) . .
C12 C13 C8 124.4(2) . .
C18 N2 C14 116.2(8) . .
C18 N2 Zn2 119.8(7) . .
C14 N2 Zn2 123.8(6) . .
N2 C14 C15 124.9(6) . .
C14 C15 C16 119.4(5) . .
C15 C16 C17 116.0(6) . .
C15 C16 C19 126.0(5) . .
C17 C16 C19 118.0(6) . .
C16 C17 C18 121.1(8) . .
N2 C18 C17 122.4(8) . .
C20 C19 C16 124.1(7) . .
C19 C20 C21 117.6(9) . .
C26 C21 C22 110.9(6) . .
C26 C21 C33 119.5(6) . .
C22 C21 C33 84.6(5) . .
C26 C21 C20 107.5(7) . .
C22 C21 C20 107.6(7) . .
C33 C21 C20 123.2(7) . .
F2 C22 C23 103.7(6) . .
F2 C22 C21 112.1(6) . .
C23 C22 C21 119.8(6) . .
F2 C22 C32 110.9(6) . .
C23 C22 C32 119.9(6) . .
C21 C22 C32 90.4(5) . .
C24 C23 C22 119.4(7) . .
C23 C24 C25 121.8(8) . .
C26 C25 C24 121.7(7) . .
C25 C26 C21 124.2(7) . .
C27 N3 C31 117.4(8) . .
N3 C27 C28 120.9(7) . .
C27 C28 C29 120.1(6) . .
C30 C29 C28 118.4(6) . .
C30 C29 C32 120.1(6) . .
C28 C29 C32 121.4(6) . .
C31 C30 C29 118.5(8) . .
C30 C31 N3 124.6(9) . .
C33 C32 C29 120.9(5) . .
C33 C32 C22 88.3(5) . .
C29 C32 C22 116.0(6) . .
C32 C33 C34 121.4(5) . .
C32 C33 C21 96.6(5) . .
C34 C33 C21 115.2(5) . .
C39 C34 C35 116.9(6) . .
C39 C34 C33 121.4(5) . .
C35 C34 C33 120.1(5) . .
C34 C35 C36 124.2(9) . .
C34 C35 F3 117.6(8) . .
C36 C35 F3 114.5(9) . .
C35 C36 C37 116.4(13) . .
C36 C37 C38 119.6(13) . .
C39 C38 C37 119.3(11) . .
C34 C39 C38 122.7(8) . .
O1 C40 O2 125.9(2) . .
O1 C40 C41A 117.1(6) . .
O2 C40 C41A 116.6(6) . .
O1 C40 C41 117.6(4) . .
O2 C40 C41 116.3(4) . .
C42 C41 C46 121.0(8) . .
C42 C41 C40 120.0(7) . .
C46 C41 C40 118.9(8) . .
C41 C42 C43 121.8(9) . .
C42 C43 C44 115.5(9) . .
C45 C44 C43 121.4(7) . .
C45 C44 C47 120.1(8) . .
C43 C44 C47 118.1(9) . .
C44 C45 C46 121.1(6) . .
C45 C46 C41 118.4(6) . .
C42A C41A C46A 116.6(13) . .
C42A C41A C40 119.8(11) . .
C46A C41A C40 123.6(13) . .
C43A C42A C41A 120.3(15) . .
C42A C43A C44A 121.3(14) . .
C45A C44A C43A 115.7(9) . .
C45A C44A C47A 120.6(9) . .
C43A C44A C47A 122.2(11) . .
C46A C45A C44A 120.7(7) . .
C45A C46A C41A 123.2(9) . .
O3 C48 O4 125.4(2) . .
O3 C48 C49 116.2(2) . .
O4 C48 C49 118.4(2) . .
C54 C49 C50 118.9(2) . .
C54 C49 C48 121.6(2) . .
C50 C49 C48 119.5(2) . .
C51 C50 C49 120.5(2) . .
C50 C51 C52 120.9(2) . .
C53 C52 C51 118.1(2) . .
C53 C52 C55 121.0(2) . .
C51 C52 C55 120.9(2) . .
C54 C53 C52 121.3(2) . .
C53 C54 C49 120.2(2) . .
O6 C56 O5 122.9(2) . .
O6 C56 C57 121.5(2) . .
O5 C56 C57 115.66(19) . .
C62 C57 C58 118.8(2) . .
C62 C57 C56 120.6(2) . .
C58 C57 C56 120.6(2) . .
C59 C58 C57 120.1(2) . .
C60 C59 C58 121.2(2) . .
C59 C60 C61 118.4(2) . .
C59 C60 C63 120.6(3) . .
C61 C60 C63 121.0(3) . .
C60 C61 C62 120.8(2) . .
C57 C62 C61 120.6(2) . .
O7 C64 O8 121.2(2) . .
O7 C64 C65 121.5(2) . .
O8 C64 C65 117.3(2) . .
O7 C64 Zn2 72.25(13) . .
O8 C64 Zn2 49.07(11) . .
C65 C64 Zn2 165.59(17) . .
C66 C65 C70 118.8(2) . .
C66 C65 C64 119.9(2) . .
C70 C65 C64 121.3(2) . .
C65 C66 C67 120.0(3) . .
C68 C67 C66 121.1(3) . .
C69 C68 C67 118.3(3) . .
C69 C68 C71 121.1(3) . .
C67 C68 C71 120.6(3) . .
C68 C69 C70 121.1(3) . .
C69 C70 C65 120.6(3) . .

loop_
_geom_bond_atom_site_label_1
_geom_bond_atom_site_label_2
_geom_bond_distance
_geom_bond_site_symmetry_2
Zn1 O5 1.9239(15) .
Zn1 O3 1.9303(15) .
Zn1 O1 1.9781(15) .
Zn1 N1 2.0223(18) .
Zn2 O2 1.9486(16) .
Zn2 O8 1.9678(16) .
Zn2 N2 1.979(9) .
Zn2 O4 1.9979(16) .
Zn2 O7 2.4753(17) .
Zn2 C64 2.553(2) .
F1 C13 1.367(3) .
F2 F3 0.682(13) 3_776
F2 C22 1.467(10) .
F3 F2 0.682(13) 3_776
F3 C35 1.441(13) .
O1 C40 1.251(3) .
O2 C40 1.258(3) .
O3 C48 1.257(3) .
O4 C48 1.257(3) .
O5 C56 1.292(3) .
O6 C56 1.234(3) .
O7 C64 1.240(3) .
O8 C64 1.285(3) .
N1 C1 1.344(3) .
N1 C5 1.346(3) .
C1 C2 1.380(3) .
C2 C3 1.390(3) .
C3 C4 1.396(3) .
C3 C6 1.503(3) .
C4 C5 1.379(3) .
C6 C7 1.545(3) .
C6 C7 1.592(3) 3_674
C7 C8 1.505(3) .
C7 C6 1.592(3) 3_674
C8 C13 1.385(3) .
C8 C9 1.395(3) .
C9 C10 1.388(3) .
C10 C11 1.384(3) .
C11 C12 1.391(3) .
C12 C13 1.371(3) .
N2 C18 1.334(12) .
N2 C14 1.367(10) .
C14 C15 1.383(8) .
C15 C16 1.397(8) .
C16 C17 1.408(11) .
C16 C19 1.481(8) .
C17 C18 1.410(13) .
C19 C20 1.332(13) .
C20 C21 1.649(14) .
C21 C26 1.494(9) .
C21 C22 1.569(10) .
C21 C33 1.600(9) .
C22 C23 1.490(10) .
C22 C32 1.624(10) .
C23 C24 1.334(10) .
C24 C25 1.436(11) .
C25 C26 1.354(10) .
N3 C27 1.326(10) .
N3 C31 1.358(12) .
C27 C28 1.372(9) .
C28 C29 1.394(8) .
C29 C30 1.354(11) .
C29 C32 1.517(9) .
C30 C31 1.334(13) .
C32 C33 1.432(8) .
C33 C34 1.588(8) .
C34 C39 1.329(8) .
C34 C35 1.345(9) .
C35 C36 1.355(14) .
C36 C37 1.371(16) .
C37 C38 1.389(15) .
C38 C39 1.331(12) .
C40 C41A 1.426(18) .
C40 C41 1.536(10) .
C41 C42 1.385(9) .
C41 C46 1.418(9) .
C42 C43 1.386(9) .
C43 C44 1.474(12) .
C44 C45 1.368(9) .
C44 C47 1.541(10) .
C45 C46 1.385(7) .
C41A C42A 1.402(13) .
C41A C46A 1.422(12) .
C42A C43A 1.375(12) .
C43A C44A 1.466(14) .
C44A C45A 1.389(10) .
C44A C47A 1.534(13) .
C45A C46A 1.381(9) .
C48 C49 1.493(3) .
C49 C54 1.388(3) .
C49 C50 1.389(3) .
C50 C51 1.383(3) .
C51 C52 1.392(3) .
C52 C53 1.388(4) .
C52 C55 1.506(3) .
C53 C54 1.386(3) .
C56 C57 1.498(3) .
C57 C62 1.380(3) .
C57 C58 1.392(3) .
C58 C59 1.388(3) .
C59 C60 1.382(4) .
C60 C61 1.383(4) .
C60 C63 1.512(4) .
C61 C62 1.390(3) .
C64 C65 1.497(3) .
C65 C66 1.386(3) .
C65 C70 1.389(3) .
C66 C67 1.391(4) .
C67 C68 1.388(4) .
C68 C69 1.378(4) .
C68 C71 1.517(4) .
C69 C70 1.383(4) .
